data_2231087
loop_
_publ_author_name
'Bustos, Carlos'
'Barr\'ia, Daniela'
'Alvarez-Thon, Luis'
'C\'arcamo, Juan-Guillermo'
'Garland, Maria Teresa'

_publ_section_title
;
 2-[2-(4-Acetylphenyl)hydrazinylidene]-1,3-diphenylpropane-1,3-dione
;
_journal_coeditor_code FJ2443
_journal_issue 8
_journal_name_full 'Acta Crystallographica Section E'
_journal_page_first o2048
_journal_page_last o2049
_journal_paper_doi 10.1107/S1600536811027590
_journal_volume 67
_journal_year 2011
_chemical_formula_iupac 'C23 H18 N2 O3'
_chemical_formula_moiety 'C23 H18 N2 O3'
_chemical_formula_sum 'C23 H18 N2 O3'
_chemical_formula_weight 370.39
_chemical_name_systematic
;
2-[2-(4-Acetylphenyl)hydrazinylidene]-1,3-diphenylpropane-1,3-dione
;
_space_group_IT_number 14
_symmetry_cell_setting monoclinic
_symmetry_space_group_name_Hall '-P 2yn'
_symmetry_space_group_name_H-M 'P 1 21/n 1'
_atom_sites_solution_hydrogens geom
_atom_sites_solution_primary direct
_atom_sites_solution_secondary difmap
_cell_angle_alpha 90
_cell_angle_beta 114.447(2)
_cell_angle_gamma 90
_cell_formula_units_Z 4
_cell_length_a 12.6026(15)
_cell_length_b 11.0138(13)
_cell_length_c 14.9701(18)
_cell_measurement_reflns_used 999
_cell_measurement_temperature 297
_cell_measurement_theta_max 26.38
_cell_measurement_theta_min 1.79
_cell_volume 1891.6(4)
_computing_cell_refinement 'SAINT (Bruker, 2000)'
_computing_data_collection 'SMART (Bruker, 2001)'
_computing_data_reduction 'SAINT (Bruker, 2000)'
_computing_molecular_graphics 'XP in SHELXTL-PC (Sheldrick, 2008)'
_computing_publication_material 'PLATON (Spek, 2009) and Mercury (Macrae <i>et al.</i>, 2008)'
_computing_structure_refinement 'SHELXL97 (Sheldrick, 2008)'
_computing_structure_solution 'SHELXS97 (Sheldrick, 2008)'
_diffrn_ambient_temperature 297
_diffrn_measured_fraction_theta_full 1.000
_diffrn_measured_fraction_theta_max 1.000
_diffrn_measurement_device_type 'Bruker D8 Discover with SMART CCD area-detector'
_diffrn_measurement_method '\f and \w'
_diffrn_radiation_monochromator graphite
_diffrn_radiation_source 'fine-focus sealed tube'
_diffrn_radiation_type MoK\a
_diffrn_radiation_wavelength 0.71073
_diffrn_reflns_av_R_equivalents 0.0465
_diffrn_reflns_av_sigmaI/netI 0.0336
_diffrn_reflns_limit_h_max 15
_diffrn_reflns_limit_h_min -15
_diffrn_reflns_limit_k_max 13
_diffrn_reflns_limit_k_min -13
_diffrn_reflns_limit_l_max 18
_diffrn_reflns_limit_l_min -18
_diffrn_reflns_number 14867
_diffrn_reflns_reduction_process
;
;
_diffrn_reflns_theta_full 26.38
_diffrn_reflns_theta_max 26.38
_diffrn_reflns_theta_min 1.79
_exptl_absorpt_coefficient_mu 0.087
_exptl_absorpt_correction_type none
_exptl_crystal_colour yellow
_exptl_crystal_density_diffrn 1.301
_exptl_crystal_density_method 'Not Measured'
_exptl_crystal_description polyhedron
_exptl_crystal_F_000 776
_exptl_crystal_size_max 0.53
_exptl_crystal_size_mid 0.23
_exptl_crystal_size_min 0.20
_refine_diff_density_max 0.229
_refine_diff_density_min -0.142
_refine_ls_extinction_method none
_refine_ls_goodness_of_fit_ref 0.967
_refine_ls_hydrogen_treatment mixed
_refine_ls_matrix_type full
_refine_ls_number_parameters 258
_refine_ls_number_reflns 3869
_refine_ls_number_restraints 0
_refine_ls_restrained_S_all 0.967
_refine_ls_R_factor_all 0.0608
_refine_ls_R_factor_gt 0.0416
_refine_ls_shift/su_max 0.000
_refine_ls_shift/su_mean 0.000
_refine_ls_structure_factor_coef Fsqd
_refine_ls_weighting_details 'calc w=1/[\s^2^(Fo^2^)+(0.0642P)^2^] where P=(Fo^2^+2Fc^2^)/3'
_refine_ls_weighting_scheme calc
_refine_ls_wR_factor_gt 0.1077
_refine_ls_wR_factor_ref 0.1174
_reflns_number_gt 2580
_reflns_number_total 3869
_reflns_threshold_expression I>2\s(I)
_cod_data_source_file fj2443.cif
_cod_data_source_block I
_cod_original_sg_symbol_H-M 'P 21/n'
_cod_database_code 2231087
_cod_database_fobs_code 2231087

loop_
_symmetry_equiv_pos_site_id
_symmetry_equiv_pos_as_xyz
1 x,y,z
2 1/2-x,1/2+y,1/2-z
3 -x,-y,-z
4 1/2+x,1/2-y,1/2+z

loop_
_atom_site_aniso_label
_atom_site_aniso_U_11
_atom_site_aniso_U_22
_atom_site_aniso_U_33
_atom_site_aniso_U_12
_atom_site_aniso_U_13
_atom_site_aniso_U_23
O1 0.1300(10) 0.0525(6) 0.0877(8) -0.0137(6) 0.0532(8) -0.0034(6)
O2 0.0706(7) 0.0888(8) 0.0710(7) -0.0153(6) 0.0383(6) -0.0177(5)
O3 0.0768(8) 0.1003(9) 0.0750(7) -0.0239(6) 0.0268(6) 0.0133(6)
N1 0.0558(7) 0.0521(7) 0.0599(7) 0.0007(5) 0.0269(6) 0.0023(5)
N2 0.0609(7) 0.0553(7) 0.0565(7) -0.0054(6) 0.0272(6) -0.0033(6)
C1 0.0557(8) 0.0551(8) 0.0575(8) -0.0020(6) 0.0213(7) -0.0008(6)
C2 0.0651(10) 0.0603(9) 0.0624(9) 0.0029(7) 0.0171(7) -0.0030(7)
C3 0.0845(12) 0.0659(10) 0.0779(11) -0.0140(9) 0.0155(9) -0.0068(8)
C4 0.0678(12) 0.0955(13) 0.0937(13) -0.0240(10) 0.0202(10) -0.0023(11)
C5 0.0634(10) 0.1010(13) 0.1007(13) -0.0049(10) 0.0382(10) 0.0007(11)
C6 0.0660(10) 0.0693(9) 0.0839(11) -0.0041(8) 0.0367(9) -0.0079(8)
C7 0.0568(8) 0.0532(8) 0.0631(9) 0.0026(6) 0.0281(7) -0.0019(6)
C8 0.0543(8) 0.0482(7) 0.0596(8) -0.0012(6) 0.0251(7) -0.0032(6)
C9 0.0611(9) 0.0534(9) 0.0659(9) -0.0073(7) 0.0272(7) -0.0019(7)
C10 0.0502(8) 0.0592(8) 0.0576(8) -0.0064(6) 0.0229(7) -0.0008(7)
C11 0.0641(9) 0.0706(9) 0.0678(10) -0.0048(7) 0.0296(8) 0.0065(8)
C12 0.0730(11) 0.1068(14) 0.0602(10) -0.0058(10) 0.0300(9) 0.0045(9)
C13 0.0783(11) 0.1076(14) 0.0682(11) -0.0035(10) 0.0346(9) -0.0178(10)
C14 0.0774(11) 0.0805(11) 0.0792(11) 0.0091(9) 0.0333(9) -0.0110(9)
C15 0.0605(9) 0.0684(9) 0.0604(9) 0.0038(7) 0.0239(7) -0.0005(7)
C16 0.0480(7) 0.0482(7) 0.0546(8) 0.0045(6) 0.0204(6) 0.0029(6)
C17 0.0609(9) 0.0552(8) 0.0573(8) 0.0005(7) 0.0295(7) 0.0027(6)
C18 0.0607(9) 0.0543(8) 0.0536(8) 0.0006(7) 0.0216(7) -0.0002(6)
C19 0.0456(7) 0.0527(8) 0.0564(8) 0.0050(6) 0.0183(6) 0.0061(6)
C20 0.0549(8) 0.0662(9) 0.0621(9) 0.0014(7) 0.0306(7) 0.0062(7)
C21 0.0605(9) 0.0604(8) 0.0545(8) 0.0001(7) 0.0267(7) -0.0036(7)
C22 0.0492(8) 0.0612(9) 0.0665(9) 0.0032(6) 0.0173(7) 0.0137(7)
C23 0.0701(10) 0.0671(9) 0.0803(11) -0.0129(8) 0.0239(9) -0.0044(8)

loop_
_atom_site_type_symbol
_atom_site_label
_atom_site_fract_x
_atom_site_fract_y
_atom_site_fract_z
_atom_site_U_iso_or_equiv
_atom_site_thermal_displace_type
_atom_site_calc_flag
_atom_site_refinement_flags
_atom_site_occupancy
O O1 0.86013(11) -0.08254(9) 0.12281(8) 0.0874(5) Uani . . 1.000
O O2 0.86709(9) 0.03801(9) -0.11984(7) 0.0738(4) Uani . . 1.000
O O3 1.32598(10) 0.65485(10) 0.01670(8) 0.0856(5) Uani . . 1.000
N N1 0.94625(10) 0.17881(9) 0.05722(8) 0.0550(4) Uani . . 1.000
N N2 0.98248(10) 0.22190(10) -0.00751(9) 0.0566(4) Uani . . 1.000
C C1 0.71117(12) -0.04300(12) -0.09060(10) 0.0568(5) Uani . . 1.000
C C2 0.69701(13) -0.15056(13) -0.14206(10) 0.0657(5) Uani . . 1.000
C C3 0.59340(17) -0.21286(15) -0.17400(12) 0.0821(6) Uani . . 1.000
C C4 0.50186(16) -0.16661(18) -0.15818(14) 0.0901(7) Uani . . 1.000
C C5 0.51404(15) -0.05861(18) -0.10926(13) 0.0870(7) Uani . . 1.000
C C6 0.61877(13) 0.00324(14) -0.07386(11) 0.0712(6) Uani . . 1.000
C C7 0.82231(12) 0.02578(12) -0.06118(10) 0.0566(5) Uani . . 1.000
C C8 0.87475(11) 0.08622(12) 0.03603(10) 0.0535(4) Uani . . 1.000
C C9 0.86337(12) 0.02835(13) 0.12137(10) 0.0598(5) Uani . . 1.000
C C10 0.86295(11) 0.10100(12) 0.20482(10) 0.0555(5) Uani . . 1.000
C C11 0.89533(12) 0.04458(14) 0.29535(11) 0.0667(5) Uani . . 1.000
C C12 0.89283(14) 0.10804(18) 0.37354(12) 0.0792(7) Uani . . 1.000
C C13 0.85639(15) 0.22591(18) 0.36290(13) 0.0833(7) Uani . . 1.000
C C14 0.82327(14) 0.28230(16) 0.27368(13) 0.0787(6) Uani . . 1.000
C C15 0.82714(12) 0.22093(13) 0.19482(11) 0.0635(5) Uani . . 1.000
C C16 1.05800(11) 0.32173(11) 0.01612(10) 0.0505(4) Uani . . 1.000
C C17 1.08787(12) 0.38540(12) 0.10315(10) 0.0561(5) Uani . . 1.000
C C18 1.16533(12) 0.48066(12) 0.12415(10) 0.0569(5) Uani . . 1.000
C C19 1.21201(11) 0.51695(11) 0.05924(10) 0.0525(4) Uani . . 1.000
C C20 1.17882(12) 0.45310(13) -0.02859(10) 0.0589(5) Uani . . 1.000
C C21 1.10363(12) 0.35601(12) -0.05004(10) 0.0575(5) Uani . . 1.000
C C22 1.29307(12) 0.62111(13) 0.07860(11) 0.0612(5) Uani . . 1.000
C C23 1.33418(14) 0.68561(13) 0.17546(12) 0.0749(6) Uani . . 1.000
H H1 0.9663(13) 0.1801(13) -0.0623(11) 0.075(5) Uiso . . 1.000
H H2 0.75800 -0.18090 -0.15510 0.0790 Uiso calc R 1.000
H H3 0.58550 -0.28660 -0.20640 0.0990 Uiso calc R 1.000
H H4 0.43150 -0.20840 -0.18060 0.1080 Uiso calc R 1.000
H H5 0.45110 -0.02670 -0.09980 0.1040 Uiso calc R 1.000
H H6 0.62720 0.07520 -0.03910 0.0850 Uiso calc R 1.000
H H11 0.91870 -0.03630 0.30310 0.0800 Uiso calc R 1.000
H H12 0.91620 0.07020 0.43430 0.0950 Uiso calc R 1.000
H H13 0.85400 0.26790 0.41590 0.1000 Uiso calc R 1.000
H H14 0.79800 0.36250 0.26640 0.0940 Uiso calc R 1.000
H H15 0.80570 0.26020 0.13480 0.0760 Uiso calc R 1.000
H H17 1.05590 0.36400 0.14690 0.0670 Uiso calc R 1.000
H H18 1.18690 0.52170 0.18340 0.0680 Uiso calc R 1.000
H H20 1.20810 0.47660 -0.07360 0.0710 Uiso calc R 1.000
H H21 1.08350 0.31360 -0.10850 0.0690 Uiso calc R 1.000
H H23A 1.39270 0.74400 0.18000 0.1120 Uiso calc R 1.000
H H23B 1.36650 0.62770 0.22770 0.1120 Uiso calc R 1.000
H H23C 1.26960 0.72640 0.18060 0.1120 Uiso calc R 1.000

loop_
_atom_type_symbol
_atom_type_description
_atom_type_scat_dispersion_real
_atom_type_scat_dispersion_imag
_atom_type_scat_source
C C 0.0033 0.0016 ' International Tables Vol C Tables 4.2.6.8 and 6.1.1.4'
H H 0.0000 0.0000 ' International Tables Vol C Tables 4.2.6.8 and 6.1.1.4'
N N 0.0061 0.0033 ' International Tables Vol C Tables 4.2.6.8 and 6.1.1.4'
O O 0.0106 0.0060 ' International Tables Vol C Tables 4.2.6.8 and 6.1.1.4'

loop_
_geom_angle_atom_site_label_1
_geom_angle_atom_site_label_2
_geom_angle_atom_site_label_3
_geom_angle
_geom_angle_publ_flag
N2 N1 C8 120.99(11) no
N1 N2 C16 120.18(11) no
N1 N2 H1 118.4(10) no
C16 N2 H1 120.9(11) no
C6 C1 C7 121.16(13) no
C2 C1 C6 119.40(15) no
C2 C1 C7 119.26(14) no
C1 C2 C3 120.42(16) no
C2 C3 C4 120.11(16) no
C3 C4 C5 119.94(19) no
C4 C5 C6 120.70(19) no
C1 C6 C5 119.37(15) no
C1 C7 C8 120.05(13) no
O2 C7 C1 119.79(12) no
O2 C7 C8 120.03(13) no
N1 C8 C9 115.27(12) no
N1 C8 C7 124.70(13) no
C7 C8 C9 119.22(12) no
O1 C9 C10 120.77(13) no
O1 C9 C8 117.34(13) no
C8 C9 C10 121.80(12) no
C9 C10 C15 122.53(13) no
C11 C10 C15 118.90(13) no
C9 C10 C11 118.52(12) no
C10 C11 C12 120.13(15) no
C11 C12 C13 120.64(16) no
C12 C13 C14 119.77(17) no
C13 C14 C15 120.49(16) no
C10 C15 C14 120.06(14) no
N2 C16 C21 118.19(12) no
C17 C16 C21 120.08(13) no
N2 C16 C17 121.73(13) no
C16 C17 C18 119.37(14) no
C17 C18 C19 121.70(13) no
C18 C19 C20 117.83(13) no
C20 C19 C22 119.22(13) no
C18 C19 C22 122.94(12) no
C19 C20 C21 121.41(14) no
C16 C21 C20 119.59(13) no
C19 C22 C23 119.30(13) no
O3 C22 C19 120.71(13) no
O3 C22 C23 119.99(14) no
C1 C2 H2 120.00 no
C3 C2 H2 120.00 no
C2 C3 H3 120.00 no
C4 C3 H3 120.00 no
C3 C4 H4 120.00 no
C5 C4 H4 120.00 no
C4 C5 H5 120.00 no
C6 C5 H5 120.00 no
C1 C6 H6 120.00 no
C5 C6 H6 120.00 no
C10 C11 H11 120.00 no
C12 C11 H11 120.00 no
C11 C12 H12 120.00 no
C13 C12 H12 120.00 no
C12 C13 H13 120.00 no
C14 C13 H13 120.00 no
C13 C14 H14 120.00 no
C15 C14 H14 120.00 no
C10 C15 H15 120.00 no
C14 C15 H15 120.00 no
C16 C17 H17 120.00 no
C18 C17 H17 120.00 no
C17 C18 H18 119.00 no
C19 C18 H18 119.00 no
C19 C20 H20 119.00 no
C21 C20 H20 119.00 no
C16 C21 H21 120.00 no
C20 C21 H21 120.00 no
C22 C23 H23A 109.00 no
C22 C23 H23B 109.00 no
C22 C23 H23C 109.00 no
H23A C23 H23B 109.00 no
H23A C23 H23C 109.00 no
H23B C23 H23C 109.00 no

loop_
_geom_bond_atom_site_label_1
_geom_bond_atom_site_label_2
_geom_bond_distance
_geom_bond_publ_flag
O1 C9 1.2225(17) no
O2 C7 1.2321(19) no
O3 C22 1.219(2) no
N1 N2 1.3187(18) no
N1 C8 1.3099(18) no
N2 C16 1.4004(18) no
N2 H1 0.888(15) no
C1 C2 1.384(2) no
C1 C6 1.386(2) no
C1 C7 1.490(2) no
C2 C3 1.374(3) no
C3 C4 1.368(3) no
C4 C5 1.372(3) no
C5 C6 1.381(3) no
C7 C8 1.4838(19) no
C8 C9 1.487(2) no
C9 C10 1.485(2) no
C10 C15 1.384(2) no
C10 C11 1.390(2) no
C11 C12 1.375(2) no
C12 C13 1.364(3) no
C13 C14 1.372(3) no
C14 C15 1.379(2) no
C16 C17 1.3874(19) no
C16 C21 1.388(2) no
C17 C18 1.378(2) no
C18 C19 1.387(2) no
C19 C20 1.3939(19) no
C19 C22 1.483(2) no
C20 C21 1.376(2) no
C22 C23 1.501(2) no
C2 H2 0.9300 no
C3 H3 0.9300 no
C4 H4 0.9300 no
C5 H5 0.9300 no
C6 H6 0.9300 no
C11 H11 0.9300 no
C12 H12 0.9300 no
C13 H13 0.9300 no
C14 H14 0.9300 no
C15 H15 0.9300 no
C17 H17 0.9300 no
C18 H18 0.9300 no
C20 H20 0.9300 no
C21 H21 0.9300 no
C23 H23A 0.9600 no
C23 H23B 0.9600 no
C23 H23C 0.9600 no

loop_
_geom_contact_atom_site_label_1
_geom_contact_atom_site_label_2
_geom_contact_distance
_geom_contact_site_symmetry_2
_geom_contact_publ_flag
O1 C1 2.9927(18) . no
O1 C6 3.377(2) . no
O1 C21 3.2983(18) 3_755 no
O2 C8 3.2639(19) 3_755 no
O2 N1 2.8700(15) . no
O2 N2 2.6496(16) . no
O2 N1 3.2078(16) 3_755 no
O3 C15 3.2503(19) 3_765 no
O3 C12 3.272(2) 2_755 no
O1 H11 2.5400 . no
O1 H21 2.6700 3_755 no
O1 H1 2.898(17) 3_755 no
O2 H2 2.7200 . no
O2 H23B 2.9200 4_454 no
O2 H1 1.965(15) . no
O3 H20 2.5000 . no
O3 H15 2.3800 3_765 no
N1 O2 2.8700(15) . no
N1 C15 3.045(2) . no
N1 O2 3.2078(16) 3_755 no
N2 O2 2.6496(16) . no
N1 H17 2.5200 . no
N1 H15 2.6400 . no
C1 O1 2.9927(18) . no
C2 C16 3.439(2) 3_755 no
C6 O1 3.377(2) . no
C6 C9 3.266(2) . no
C8 O2 3.2639(19) 3_755 no
C9 C6 3.266(2) . no
C12 O3 3.272(2) 2_745 no
C15 O3 3.2503(19) 3_765 no
C15 N1 3.045(2) . no
C16 C19 3.582(2) 3_765 no
C16 C2 3.439(2) 3_755 no
C16 C18 3.489(2) 3_765 no
C17 C20 3.550(2) 3_765 no
C18 C16 3.489(2) 3_765 no
C18 C21 3.584(2) 3_765 no
C19 C16 3.582(2) 3_765 no
C20 C17 3.550(2) 3_765 no
C21 O1 3.2983(18) 3_755 no
C21 C18 3.584(2) 3_765 no
C2 H18 2.9300 4_454 no
C6 H5 3.0800 3_655 no
C7 H1 2.491(16) . no
C8 H6 2.8500 . no
C8 H15 2.7700 . no
C9 H6 3.0000 . no
C11 H14 2.9900 2_645 no
C12 H20 2.9100 4_455 no
C14 H4 3.0300 3_655 no
C16 H2 2.8500 3_755 no
C17 H2 2.8600 3_755 no
C18 H23C 2.9700 . no
C18 H23B 2.8600 . no
C23 H18 2.6300 . no
C23 H2 3.0600 4_555 no
H1 O2 1.965(15) . no
H1 C7 2.491(16) . no
H1 H21 2.3800 . no
H1 O1 2.898(17) 3_755 no
H2 O2 2.7200 . no
H2 C16 2.8500 3_755 no
H2 C17 2.8600 3_755 no
H2 C23 3.0600 4_454 no
H2 H23C 2.5700 4_454 no
H4 C14 3.0300 3_655 no
H5 C6 3.0800 3_655 no
H6 C8 2.8500 . no
H6 C9 3.0000 . no
H11 O1 2.5400 . no
H14 C11 2.9900 2_655 no
H15 N1 2.6400 . no
H15 C8 2.7700 . no
H15 O3 2.3800 3_765 no
H17 N1 2.5200 . no
H18 C23 2.6300 . no
H18 H23B 2.3800 . no
H18 H23C 2.4900 . no
H18 C2 2.9300 4_555 no
H20 O3 2.5000 . no
H20 C12 2.9100 4_554 no
H21 H1 2.3800 . no
H21 O1 2.6700 3_755 no
H23B C18 2.8600 . no
H23B H18 2.3800 . no
H23B O2 2.9200 4_555 no
H23C C18 2.9700 . no
H23C H18 2.4900 . no
H23C H2 2.5700 4_555 no

loop_
_geom_hbond_atom_site_label_D
_geom_hbond_atom_site_label_H
_geom_hbond_atom_site_label_A
_geom_hbond_site_symmetry_A
_geom_hbond_distance_DH
_geom_hbond_distance_HA
_geom_hbond_distance_DA
_geom_hbond_angle_DHA
_geom_hbond_publ_flag
N2 H1 O2 . 0.888(15) 1.965(15) 2.6496(16) 132.8(15) yes
C15 H15 O3 3_765 0.93 2.38 3.2503(19) 156 yes
C21 H21 O1 3_755 0.93 2.67 3.2983(18) 125 yes

loop_
_geom_torsion_atom_site_label_1
_geom_torsion_atom_site_label_2
_geom_torsion_atom_site_label_3
_geom_torsion_atom_site_label_4
_geom_torsion
_geom_torsion_publ_flag
C8 N1 N2 C16 179.36(13) no
N2 N1 C8 C7 -3.8(2) no
N2 N1 C8 C9 165.87(13) no
N1 N2 C16 C17 -6.4(2) no
N1 N2 C16 C21 173.30(13) no
C6 C1 C2 C3 -1.8(2) no
C2 C1 C7 C8 -141.11(14) no
C6 C1 C7 O2 -132.20(15) no
C6 C1 C7 C8 43.78(19) no
C7 C1 C2 C3 -176.99(13) no
C2 C1 C6 C5 -0.3(2) no
C7 C1 C6 C5 174.80(14) no
C2 C1 C7 O2 42.92(19) no
C1 C2 C3 C4 2.4(2) no
C2 C3 C4 C5 -0.8(3) no
C3 C4 C5 C6 -1.3(3) no
C4 C5 C6 C1 1.8(3) no
C1 C7 C8 C9 34.6(2) no
C1 C7 C8 N1 -156.14(14) no
O2 C7 C8 N1 19.8(2) no
O2 C7 C8 C9 -149.42(14) no
N1 C8 C9 O1 -138.55(15) no
C7 C8 C9 C10 -151.87(14) no
C7 C8 C9 O1 31.7(2) no
N1 C8 C9 C10 37.9(2) no
O1 C9 C10 C15 -157.37(16) no
O1 C9 C10 C11 20.0(2) no
C8 C9 C10 C11 -156.37(15) no
C8 C9 C10 C15 26.3(2) no
C9 C10 C11 C12 -178.17(16) no
C11 C10 C15 C14 -0.4(2) no
C15 C10 C11 C12 -0.8(2) no
C9 C10 C15 C14 176.90(16) no
C10 C11 C12 C13 1.4(3) no
C11 C12 C13 C14 -0.8(3) no
C12 C13 C14 C15 -0.4(3) no
C13 C14 C15 C10 1.0(3) no
N2 C16 C17 C18 178.04(13) no
C21 C16 C17 C18 -1.6(2) no
N2 C16 C21 C20 -179.48(13) no
C17 C16 C21 C20 0.2(2) no
C16 C17 C18 C19 1.8(2) no
C17 C18 C19 C20 -0.5(2) no
C17 C18 C19 C22 178.33(14) no
C18 C19 C20 C21 -1.0(2) no
C22 C19 C20 C21 -179.85(14) no
C18 C19 C22 O3 -175.13(15) no
C18 C19 C22 C23 4.6(2) no
C20 C19 C22 O3 3.7(2) no
C20 C19 C22 C23 -176.60(14) no
C19 C20 C21 C16 1.1(2) no

loop_
_cod_related_entry_id
_cod_related_entry_database
_cod_related_entry_code
1 ChemSpider 873882
